data_7061690
loop_
_publ_author_name
'Radiush, Ekaterina A.'
'Pritchina, Elena A.'
'Chulanova, Elena A.'
'Dmitriev, Alexey A.'
'Bagryanskaya, Irina Yu'
'Slawin, Alexandra M. Z.'
'Woollins, J. Derek'
'Gritsan, Nina P.'
'Zibarev, Andrey V.'
'Semenov, Nikolay A.'

_publ_section_title
;
 Chalcogen-bonded donor--acceptor complexes of
 5,6-dicyano[1,2,5]selenadiazolo[3,4-b]pyrazine with halide ions
;
_journal_issue 30
_journal_name_full 'New Journal of Chemistry'
_journal_page_first 14490
_journal_page_last 14501
_journal_paper_doi 10.1039/D2NJ02345H
_journal_volume 46
_journal_year 2022
_chemical_formula_moiety 'C6 N6 Se, Br, C10 H16 N'
_chemical_formula_sum 'C16 H16 Br N7 Se'
_chemical_formula_weight 465.23
_chemical_name_common
;
trimethylbenzilammonium 1-bromo-5,6-dicyano[1,2,5]selenadiazolo[3,4-b]pyrazolide
;
_chemical_name_systematic
;
trimethylbenzilammonium 1-bromo-5,6-dicyano[1,2,5]selenadiazolo[3,4-b]pyrazolide
;
_space_group_crystal_system monoclinic
_space_group_IT_number 4
_space_group_name_Hall 'P 2yb'
_space_group_name_H-M_alt 'P 1 21 1'
_atom_sites_solution_hydrogens geom
_audit_creation_date 2022-04-22
_audit_creation_method
;
Olex2 1.5
(compiled 2022.04.07 svn.rca3783a0 for OlexSys, GUI svn.r6498)
;
_audit_update_record
;
2022-04-22 deposited with the CCDC.	2022-07-03 downloaded from the CCDC.
;
_cell_angle_alpha 90
_cell_angle_beta 92.018(5)
_cell_angle_gamma 90
_cell_formula_units_Z 2
_cell_length_a 9.8387(14)
_cell_length_b 6.5947(7)
_cell_length_c 14.4796(19)
_cell_measurement_reflns_used 3567
_cell_measurement_temperature 296(2)
_cell_measurement_theta_max 25.92
_cell_measurement_theta_min 2.46
_cell_volume 938.9(2)
_computing_molecular_graphics 'Olex2 1.5 (Dolomanov et al., 2009)'
_computing_publication_material 'Olex2 1.5 (Dolomanov et al., 2009)'
_computing_structure_refinement 'SHELXL 2018/3 (Sheldrick, 2015)'
_computing_structure_solution 'SHELXT 2014/5 (Sheldrick, 2014)'
_diffrn_ambient_temperature 296.15
_diffrn_measured_fraction_theta_full 0.998
_diffrn_measured_fraction_theta_max 0.938
_diffrn_measurement_device_type 'Bruker APEX-II CCD'
_diffrn_measurement_method '\f and \w scans'
_diffrn_radiation_monochromator graphite
_diffrn_radiation_type MoK\a
_diffrn_radiation_wavelength 0.71073
_diffrn_reflns_av_R_equivalents 0.0340
_diffrn_reflns_av_unetI/netI 0.0508
_diffrn_reflns_Laue_measured_fraction_full 0.998
_diffrn_reflns_Laue_measured_fraction_max 0.938
_diffrn_reflns_limit_h_max 12
_diffrn_reflns_limit_h_min -9
_diffrn_reflns_limit_k_max 8
_diffrn_reflns_limit_k_min -7
_diffrn_reflns_limit_l_max 18
_diffrn_reflns_limit_l_min -18
_diffrn_reflns_number 9256
_diffrn_reflns_point_group_measured_fraction_full 0.971
_diffrn_reflns_point_group_measured_fraction_max 0.884
_diffrn_reflns_theta_full 25.242
_diffrn_reflns_theta_max 27.589
_diffrn_reflns_theta_min 2.463
_diffrn_standards_number 0
_exptl_absorpt_coefficient_mu 4.141
_exptl_absorpt_correction_T_max 0.9281
_exptl_absorpt_correction_T_min 0.6544
_exptl_absorpt_correction_type multi-scan
_exptl_absorpt_process_details
;
SADABS-2008/1 (Bruker,2008) was used for absorption correction.
wR2(int) was 0.0840 before and 0.0479 after correction.
The Ratio of minimum to maximum transmission is 0.7051.
The \l/2 correction factor is 0.0015.
;
_exptl_crystal_colour red
_exptl_crystal_density_diffrn 1.646
_exptl_crystal_description needle-plate
_exptl_crystal_F_000 460
_exptl_crystal_size_max 0.6
_exptl_crystal_size_mid 0.17
_exptl_crystal_size_min 0.03
_refine_diff_density_max 0.452
_refine_diff_density_min -0.509
_refine_diff_density_rms 0.074
_refine_ls_abs_structure_details
;
 Refined as an inversion twin.
;
_refine_ls_abs_structure_Flack 0.23(2)
_refine_ls_extinction_method none
_refine_ls_goodness_of_fit_ref 1.034
_refine_ls_hydrogen_treatment constr
_refine_ls_matrix_type full
_refine_ls_number_parameters 227
_refine_ls_number_reflns 3864
_refine_ls_number_restraints 1
_refine_ls_restrained_S_all 1.033
_refine_ls_R_factor_all 0.0560
_refine_ls_R_factor_gt 0.0309
_refine_ls_shift/su_max 0.000
_refine_ls_shift/su_mean 0.000
_refine_ls_structure_factor_coef Fsqd
_refine_ls_weighting_details 'w=1/[\s^2^(Fo^2^)+(0.0265P)^2^+0.1148P] where P=(Fo^2^+2Fc^2^)/3'
_refine_ls_weighting_scheme calc
_refine_ls_wR_factor_gt 0.0626
_refine_ls_wR_factor_ref 0.0691
_reflns_Friedel_coverage 0.736
_reflns_Friedel_fraction_full 0.939
_reflns_Friedel_fraction_max 0.821
_reflns_number_gt 2904
_reflns_number_total 3864
_reflns_threshold_expression 'I > 2\s(I)'
_cod_data_source_file d2nj02345h2.cif
_cod_data_source_block 1-Br_Me3BnN
_cod_database_code 7061690
_shelx_shelxl_version_number 2018/3
_shelx_space_group_comment
;
The symmetry employed for this shelxl refinement is uniquely defined
by the following loop, which should always be used as a source of
symmetry information in preference to the above space-group names.
They are only intended as comments.
;
_shelx_estimated_absorpt_t_max 0.886
_shelx_estimated_absorpt_t_min 0.190
_olex2_refinement_description
;
1. Twinned data refinement
 Scales: 0.77(2)
 0.23(2)
2. Fixed Uiso
 At 1.2 times of:
  All C(H) groups, All C(H,H) groups
 At 1.5 times of:
  All C(H,H,H) groups
3.a Secondary CH2 refined with riding coordinates:
 C6(H6A,H6B)
3.b Me refined with riding coordinates:
 C10(H10A,H10B,H10C), C12(H12A,H12B,H12C), C15(H15A,H15B,H15C)
3.c Aromatic/amide H refined with riding coordinates:
 C7(H7), C9(H9), C13(H13), C14(H14), C18(H18)
;
_olex2_submission_special_instructions 'No special instructions were received'

loop_
_space_group_symop_operation_xyz
'x, y, z'
'-x, y+1/2, -z'

loop_
_atom_site_label
_atom_site_type_symbol
_atom_site_fract_x
_atom_site_fract_y
_atom_site_fract_z
_atom_site_U_iso_or_equiv
_atom_site_adp_type
_atom_site_occupancy
_atom_site_site_symmetry_order
_atom_site_calc_flag
_atom_site_refinement_flags_posn
_atom_site_refinement_flags_adp
_atom_site_refinement_flags_occupancy
_atom_site_disorder_assembly
_atom_site_disorder_group
Se1 Se 0.32376(4) -0.01198(14) 0.01469(3) 0.03184(14) Uani 1 1 d . . . . .
Br1 Br 0.21344(5) -0.01153(17) -0.19379(3) 0.05156(17) Uani 1 1 d . . . . .
N1 N 0.7138(3) -0.0114(15) 0.0381(2) 0.0313(8) Uani 1 1 d . . . . .
N2 N 0.5905(3) -0.0120(17) 0.2149(2) 0.0354(8) Uani 1 1 d . . . . .
N3 N 0.3786(3) -0.0117(15) 0.1336(2) 0.0333(8) Uani 1 1 d . . . . .
N4 N 0.4923(3) -0.0156(17) -0.0281(2) 0.0325(8) Uani 1 1 d . . . . .
N17 N 0.7739(4) 0.9860(17) 0.7207(3) 0.0435(10) Uani 1 1 d . . . . .
C1 C 0.7829(4) -0.009(2) 0.1158(3) 0.0322(10) Uani 1 1 d . . . . .
C2 C 0.7216(4) -0.008(2) 0.2050(3) 0.0345(10) Uani 1 1 d . . . . .
C3 C 0.5139(4) -0.0098(19) 0.1343(3) 0.0287(9) Uani 1 1 d . . . . .
C4 C 0.5750(4) -0.0115(19) 0.0456(3) 0.0277(9) Uani 1 1 d . . . . .
C5 C 0.9299(5) -0.002(2) 0.1109(3) 0.0410(12) Uani 1 1 d . . . . .
C6 C 0.8099(6) 0.7606(9) 0.7033(4) 0.0416(15) Uani 1 1 d . . . . .
H6A H 0.908223 0.747965 0.704929 0.050 Uiso 1 1 calc R U . . .
H6B H 0.776599 0.680820 0.753987 0.050 Uiso 1 1 calc R U . . .
C7 C 0.6638(6) 0.466(2) 0.4577(4) 0.060(2) Uani 1 1 d . . . . .
H7 H 0.633058 0.396288 0.405251 0.072 Uiso 1 1 calc R U . . .
N6 N 1.0444(5) 0.006(2) 0.1058(3) 0.0617(16) Uani 1 1 d . . . . .
C8 C 0.8088(5) -0.008(3) 0.2875(4) 0.0480(12) Uani 1 1 d . . . . .
C9 C 0.5856(6) 0.474(2) 0.5335(4) 0.0566(16) Uani 1 1 d . . . . .
H9 H 0.500401 0.413389 0.532086 0.068 Uiso 1 1 calc R U . . .
N7 N 0.8790(6) -0.003(2) 0.3515(4) 0.0767(16) Uani 1 1 d . . . . .
C10 C 0.6242(6) 1.016(2) 0.7160(5) 0.067(3) Uani 1 1 d . . . . .
H10A H 0.582739 0.928848 0.760038 0.100 Uiso 1 1 calc R U . . .
H10B H 0.603637 1.154780 0.730008 0.100 Uiso 1 1 calc R U . . .
H10C H 0.589344 0.984006 0.654978 0.100 Uiso 1 1 calc R U . . .
C11 C 0.7561(6) 0.6705(8) 0.6153(4) 0.0357(13) Uani 1 1 d . . . . .
C12 C 0.8270(7) 1.0334(17) 0.8161(5) 0.087(4) Uani 1 1 d . . . . .
H12A H 0.782272 0.948852 0.859673 0.130 Uiso 1 1 calc R U . . .
H12B H 0.923140 1.008507 0.820228 0.130 Uiso 1 1 calc R U . . .
H12C H 0.809626 1.173242 0.829791 0.130 Uiso 1 1 calc R U . . .
C13 C 0.7873(7) 0.5611(11) 0.4588(5) 0.065(2) Uani 1 1 d . . . . .
H13 H 0.840629 0.557171 0.407023 0.078 Uiso 1 1 calc R U . . .
C14 C 0.6321(6) 0.5720(8) 0.6116(4) 0.0451(16) Uani 1 1 d . . . . .
H14 H 0.579009 0.572063 0.663454 0.054 Uiso 1 1 calc R U . . .
C18 C 0.8322(6) 0.6625(11) 0.5371(4) 0.0506(16) Uani 1 1 d . . . . .
H18 H 0.916120 0.727492 0.537324 0.061 Uiso 1 1 calc R U . . .
C15 C 0.8430(9) 1.1161(10) 0.6545(6) 0.084(3) Uani 1 1 d . . . . .
H15A H 0.939248 1.092501 0.659487 0.125 Uiso 1 1 calc R U . . .
H15B H 0.810255 1.085018 0.592860 0.125 Uiso 1 1 calc R U . . .
H15C H 0.824547 1.255792 0.667889 0.125 Uiso 1 1 calc R U . . .

loop_
_atom_site_aniso_label
_atom_site_aniso_U_11
_atom_site_aniso_U_22
_atom_site_aniso_U_33
_atom_site_aniso_U_23
_atom_site_aniso_U_13
_atom_site_aniso_U_12
Se1 0.0271(2) 0.0308(2) 0.0375(3) 0.0007(7) -0.00015(18) -0.0011(6)
Br1 0.0666(4) 0.0430(3) 0.0444(3) 0.0023(9) -0.0083(3) 0.0018(9)
N1 0.0271(19) 0.0319(19) 0.035(2) -0.002(6) 0.0055(16) -0.011(6)
N2 0.032(2) 0.043(2) 0.032(2) 0.002(6) 0.0012(16) 0.000(7)
N3 0.0279(19) 0.0388(19) 0.034(2) 0.001(6) 0.0042(15) 0.003(6)
N4 0.0334(18) 0.0281(18) 0.036(2) -0.002(5) 0.0035(16) 0.002(5)
N17 0.034(2) 0.040(2) 0.057(3) -0.008(7) 0.0058(19) 0.007(6)
C1 0.024(2) 0.028(2) 0.044(3) 0.004(8) 0.002(2) 0.004(7)
C2 0.031(2) 0.038(2) 0.034(2) 0.004(7) -0.0008(19) -0.009(7)
C3 0.028(2) 0.026(2) 0.032(2) -0.005(7) 0.0053(19) -0.004(7)
C4 0.026(2) 0.0214(19) 0.036(2) -0.001(7) 0.0037(18) 0.000(7)
C5 0.031(3) 0.048(3) 0.044(3) -0.002(7) 0.000(2) -0.002(7)
C6 0.042(4) 0.042(4) 0.041(4) 0.008(3) 0.002(3) 0.007(3)
C7 0.055(4) 0.080(7) 0.044(3) -0.015(5) -0.011(3) 0.013(6)
N6 0.032(2) 0.082(4) 0.072(3) -0.006(6) 0.008(2) 0.002(6)
C8 0.041(3) 0.055(3) 0.048(3) 0.010(9) -0.005(3) 0.007(9)
C9 0.051(3) 0.058(5) 0.060(4) -0.005(7) -0.008(3) 0.002(7)
N7 0.071(3) 0.093(4) 0.065(3) 0.010(10) -0.022(3) -0.010(9)
C10 0.038(3) 0.067(7) 0.096(5) -0.018(6) 0.001(3) 0.008(5)
C11 0.042(3) 0.032(3) 0.033(3) 0.006(2) 0.006(3) 0.011(2)
C12 0.067(4) 0.110(10) 0.082(5) -0.053(6) -0.021(4) 0.023(5)
C13 0.057(4) 0.105(7) 0.033(4) -0.011(3) 0.006(3) 0.007(4)
C14 0.045(4) 0.049(3) 0.041(4) 0.006(3) 0.009(3) -0.004(3)
C18 0.044(4) 0.066(4) 0.043(4) 0.003(3) 0.008(3) -0.001(3)
C15 0.089(6) 0.038(5) 0.126(8) 0.026(4) 0.034(6) 0.006(4)

loop_
_atom_type_symbol
_atom_type_description
_atom_type_scat_dispersion_real
_atom_type_scat_dispersion_imag
_atom_type_scat_source
C C 0.0033 0.0016 'International Tables Vol C Tables 4.2.6.8 and 6.1.1.4'
H H 0.0000 0.0000 'International Tables Vol C Tables 4.2.6.8 and 6.1.1.4'
Br Br -0.2901 2.4595 'International Tables Vol C Tables 4.2.6.8 and 6.1.1.4'
N N 0.0061 0.0033 'International Tables Vol C Tables 4.2.6.8 and 6.1.1.4'
Se Se -0.0929 2.2259 'International Tables Vol C Tables 4.2.6.8 and 6.1.1.4'

loop_
_geom_angle_atom_site_label_1
_geom_angle_atom_site_label_2
_geom_angle_atom_site_label_3
_geom_angle
_geom_angle_site_symmetry_1
_geom_angle_site_symmetry_3
_geom_angle_publ_flag
N3 Se1 N4 94.65(15) . . ?
C1 N1 C4 115.1(3) . . ?
C2 N2 C3 115.1(3) . . ?
C3 N3 Se1 106.0(3) . . ?
C4 N4 Se1 105.8(3) . . ?
C10 N17 C6 110.6(8) . . ?
C10 N17 C12 109.1(5) . . ?
C12 N17 C6 106.1(7) . . ?
C15 N17 C6 109.9(5) . . ?
C15 N17 C10 111.9(8) . . ?
C15 N17 C12 109.1(7) . . ?
N1 C1 C2 123.7(4) . . ?
N1 C1 C5 116.8(4) . . ?
C2 C1 C5 119.5(4) . . ?
N2 C2 C1 122.9(4) . . ?
N2 C2 C8 118.1(4) . . ?
C1 C2 C8 119.0(4) . . ?
N2 C3 C4 121.9(3) . . ?
N3 C3 N2 121.8(3) . . ?
N3 C3 C4 116.3(4) . . ?
N1 C4 C3 121.3(4) . . ?
N4 C4 N1 121.5(3) . . ?
N4 C4 C3 117.2(3) . . ?
N6 C5 C1 178.8(13) . . ?
N17 C6 H6A 108.2 . . ?
N17 C6 H6B 108.2 . . ?
H6A C6 H6B 107.3 . . ?
C11 C6 N17 116.5(5) . . ?
C11 C6 H6A 108.2 . . ?
C11 C6 H6B 108.2 . . ?
C9 C7 H7 120.0 . . ?
C9 C7 C13 119.9(9) . . ?
C13 C7 H7 120.0 . . ?
N7 C8 C2 177.6(18) . . ?
C7 C9 H9 119.9 . . ?
C7 C9 C14 120.2(8) . . ?
C14 C9 H9 119.9 . . ?
N17 C10 H10A 109.5 . . ?
N17 C10 H10B 109.5 . . ?
N17 C10 H10C 109.5 . . ?
H10A C10 H10B 109.5 . . ?
H10A C10 H10C 109.5 . . ?
H10B C10 H10C 109.5 . . ?
C14 C11 C6 120.6(5) . . ?
C18 C11 C6 122.1(5) . . ?
C18 C11 C14 117.0(6) . . ?
N17 C12 H12A 109.5 . . ?
N17 C12 H12B 109.5 . . ?
N17 C12 H12C 109.5 . . ?
H12A C12 H12B 109.5 . . ?
H12A C12 H12C 109.5 . . ?
H12B C12 H12C 109.5 . . ?
C7 C13 H13 120.3 . . ?
C7 C13 C18 119.4(6) . . ?
C18 C13 H13 120.3 . . ?
C9 C14 C11 121.6(6) . . ?
C9 C14 H14 119.2 . . ?
C11 C14 H14 119.2 . . ?
C11 C18 H18 119.1 . . ?
C13 C18 C11 121.8(6) . . ?
C13 C18 H18 119.1 . . ?
N17 C15 H15A 109.5 . . ?
N17 C15 H15B 109.5 . . ?
N17 C15 H15C 109.5 . . ?
H15A C15 H15B 109.5 . . ?
H15A C15 H15C 109.5 . . ?
H15B C15 H15C 109.5 . . ?

loop_
_geom_bond_atom_site_label_1
_geom_bond_atom_site_label_2
_geom_bond_distance
_geom_bond_site_symmetry_2
_geom_bond_publ_flag
Se1 N3 1.786(3) . ?
Se1 N4 1.791(3) . ?
N1 C1 1.294(5) . ?
N1 C4 1.374(5) . ?
N2 C2 1.303(5) . ?
N2 C3 1.367(5) . ?
N3 C3 1.331(5) . ?
N4 C4 1.319(5) . ?
N17 C6 1.550(11) . ?
N17 C10 1.486(7) . ?
N17 C12 1.493(8) . ?
N17 C15 1.470(9) . ?
C1 C2 1.445(6) . ?
C1 C5 1.451(6) . ?
C2 C8 1.445(7) . ?
C3 C4 1.436(5) . ?
C5 N6 1.132(6) . ?
C6 H6A 0.9700 . ?
C6 H6B 0.9700 . ?
C6 C11 1.486(8) . ?
C7 H7 0.9300 . ?
C7 C9 1.364(8) . ?
C7 C13 1.366(11) . ?
C8 N7 1.136(6) . ?
C9 H9 0.9300 . ?
C9 C14 1.365(10) . ?
C10 H10A 0.9600 . ?
C10 H10B 0.9600 . ?
C10 H10C 0.9600 . ?
C11 C14 1.382(8) . ?
C11 C18 1.381(7) . ?
C12 H12A 0.9600 . ?
C12 H12B 0.9600 . ?
C12 H12C 0.9600 . ?
C13 H13 0.9300 . ?
C13 C18 1.375(9) . ?
C14 H14 0.9300 . ?
C18 H18 0.9300 . ?
C15 H15A 0.9600 . ?
C15 H15B 0.9600 . ?
C15 H15C 0.9600 . ?

loop_
_geom_torsion_atom_site_label_1
_geom_torsion_atom_site_label_2
_geom_torsion_atom_site_label_3
_geom_torsion_atom_site_label_4
_geom_torsion
_geom_torsion_site_symmetry_1
_geom_torsion_site_symmetry_2
_geom_torsion_site_symmetry_3
_geom_torsion_site_symmetry_4
_geom_torsion_publ_flag
Se1 N3 C3 N2 -179.0(9) . . . . ?
Se1 N3 C3 C4 -0.9(14) . . . . ?
Se1 N4 C4 N1 -179.6(10) . . . . ?
Se1 N4 C4 C3 1.2(15) . . . . ?
N1 C1 C2 N2 1(2) . . . . ?
N1 C1 C2 C8 178.9(14) . . . . ?
N2 C3 C4 N1 -1(2) . . . . ?
N2 C3 C4 N4 177.9(12) . . . . ?
N3 Se1 N4 C4 -1.4(9) . . . . ?
N3 C3 C4 N1 -179.5(10) . . . . ?
N3 C3 C4 N4 -0.3(18) . . . . ?
N4 Se1 N3 C3 1.3(9) . . . . ?
N17 C6 C11 C14 -91.7(7) . . . . ?
N17 C6 C11 C18 95.0(7) . . . . ?
C1 N1 C4 N4 -179.4(13) . . . . ?
C1 N1 C4 C3 -0.3(18) . . . . ?
C2 N2 C3 N3 -179.3(13) . . . . ?
C2 N2 C3 C4 2.6(18) . . . . ?
C3 N2 C2 C1 -3(2) . . . . ?
C3 N2 C2 C8 179.7(12) . . . . ?
C4 N1 C1 C2 0.4(19) . . . . ?
C4 N1 C1 C5 -178.1(13) . . . . ?
C5 C1 C2 N2 179.5(14) . . . . ?
C5 C1 C2 C8 -3(2) . . . . ?
C6 C11 C14 C9 -174.8(8) . . . . ?
C6 C11 C18 C13 173.4(6) . . . . ?
C7 C9 C14 C11 2.3(16) . . . . ?
C7 C13 C18 C11 0.4(12) . . . . ?
C9 C7 C13 C18 0.6(17) . . . . ?
C10 N17 C6 C11 56.2(7) . . . . ?
C12 N17 C6 C11 174.4(5) . . . . ?
C13 C7 C9 C14 -1.9(19) . . . . ?
C14 C11 C18 C13 -0.1(9) . . . . ?
C18 C11 C14 C9 -1.2(10) . . . . ?
C15 N17 C6 C11 -67.8(6) . . . . ?

loop_
_twin_individual_id
_twin_individual_mass_fraction_refined
1 0.77(2)
2 0.23(2)
